data_7703887
loop_
_publ_author_name
'Gyton, Matthew R.'
'Leverett, Anthony R.'
'Cole, Marcus L.'
'McKay, Alasdair I.'

_publ_section_title
;
 Bulky bis(aryl)triazenides: just aspiring amidinates? A structural and
 spectroscopic study.
;
_journal_issue 17
_journal_name_full 'Dalton transactions (Cambridge, England : 2003)'
_journal_page_first 5653
_journal_page_last 5661
_journal_paper_doi 10.1039/d0dt00285b
_journal_volume 49
_journal_year 2020
_chemical_formula_moiety 'C36 H58 K N3 O6, 0.5(C7 H8)'
_chemical_formula_sum 'C39.5 H62 K N3 O6'
_chemical_formula_weight 714.02
_chemical_name_common '[K(18-crown-6)(N3Dipp2)]'
_chemical_properties_physical Air-sensitive,Moisture-sensitive,Oxygen-sensitive
_space_group_crystal_system triclinic
_space_group_IT_number 2
_space_group_name_Hall '-P 1'
_space_group_name_H-M_alt 'P -1'
_atom_sites_solution_hydrogens geom
_atom_sites_solution_primary dual
_audit_creation_date 2019-04-27
_audit_creation_method
;
Olex2 1.2
(compiled 2018.05.29 svn.r3508 for OlexSys, GUI svn.r5506)
;
_audit_update_record
;
2019-12-14 deposited with the CCDC.	2020-03-31 downloaded from the CCDC.
;
_cell_angle_alpha 80.650(4)
_cell_angle_beta 85.194(4)
_cell_angle_gamma 79.586(4)
_cell_formula_units_Z 2
_cell_length_a 8.9780(6)
_cell_length_b 10.6630(9)
_cell_length_c 21.8772(19)
_cell_measurement_reflns_used 6321
_cell_measurement_temperature 150(2)
_cell_measurement_theta_max 24.898
_cell_measurement_theta_min 2.304
_cell_volume 2029.3(3)
_computing_cell_refinement 'SAINT v8.34A (Bruker, 2013)'
_computing_data_reduction 'SAINT v8.34A (Bruker, 2013)'
_computing_molecular_graphics 'Olex2 (Dolomanov et al., 2009)'
_computing_publication_material 'Olex2 (Dolomanov et al., 2009)'
_computing_structure_refinement 'ShelXL (Sheldrick, 2015)'
_computing_structure_solution 'ShelXT (Sheldrick, 2015)'
_diffrn_ambient_temperature 150(2)
_diffrn_measured_fraction_theta_full 0.997
_diffrn_measured_fraction_theta_max 0.997
_diffrn_measurement_device_type 'Bruker APEX-II CCD'
_diffrn_measurement_method '\f and \w scans'
_diffrn_radiation_type MoK\a
_diffrn_radiation_wavelength 0.71073
_diffrn_reflns_av_R_equivalents 0.0628
_diffrn_reflns_av_unetI/netI 0.0681
_diffrn_reflns_Laue_measured_fraction_full 0.997
_diffrn_reflns_Laue_measured_fraction_max 0.997
_diffrn_reflns_limit_h_max 11
_diffrn_reflns_limit_h_min -11
_diffrn_reflns_limit_k_max 13
_diffrn_reflns_limit_k_min -13
_diffrn_reflns_limit_l_max 28
_diffrn_reflns_limit_l_min -28
_diffrn_reflns_number 33912
_diffrn_reflns_point_group_measured_fraction_full 0.997
_diffrn_reflns_point_group_measured_fraction_max 0.997
_diffrn_reflns_theta_full 25.242
_diffrn_reflns_theta_max 27.101
_diffrn_reflns_theta_min 2.048
_diffrn_standards_number 0
_exptl_absorpt_coefficient_mu 0.177
_exptl_absorpt_correction_T_max 0.7461
_exptl_absorpt_correction_T_min 0.6709
_exptl_absorpt_correction_type multi-scan
_exptl_absorpt_process_details
'SADABS-2014/5 (Bruker,2014/5) was used for absorption correction. wR2(int) was 0.1407 before and 0.0651 after correction. The Ratio of minimum to maximum transmission is 0.8992. The \l/2 correction factor is 0.00150.'
_exptl_crystal_colour colourless
_exptl_crystal_colour_primary colourless
_exptl_crystal_density_diffrn 1.169
_exptl_crystal_description block
_exptl_crystal_F_000 774
_exptl_crystal_size_max 0.34
_exptl_crystal_size_mid 0.15
_exptl_crystal_size_min 0.05
_refine_diff_density_max 0.327
_refine_diff_density_min -0.270
_refine_diff_density_rms 0.049
_refine_ls_extinction_method none
_refine_ls_goodness_of_fit_ref 1.042
_refine_ls_hydrogen_treatment constr
_refine_ls_matrix_type full
_refine_ls_number_parameters 487
_refine_ls_number_reflns 8950
_refine_ls_number_restraints 122
_refine_ls_restrained_S_all 1.036
_refine_ls_R_factor_all 0.0879
_refine_ls_R_factor_gt 0.0490
_refine_ls_shift/su_max 0.001
_refine_ls_shift/su_mean 0.000
_refine_ls_structure_factor_coef Fsqd
_refine_ls_weighting_details 'w=1/[\s^2^(Fo^2^)+(0.0470P)^2^+0.3885P] where P=(Fo^2^+2Fc^2^)/3'
_refine_ls_weighting_scheme calc
_refine_ls_wR_factor_gt 0.1091
_refine_ls_wR_factor_ref 0.1260
_reflns_Friedel_coverage 0.000
_reflns_number_gt 5834
_reflns_number_total 8950
_reflns_threshold_expression 'I > 2\s(I)'
_cod_data_source_file d0dt00285b2.cif
_cod_data_source_block 7(18c6)
_cod_depositor_comments 'Adding full bibliography for 7703878--7703902.cif.'
_cod_original_formula_sum 'C39.50 H62 K N3 O6'
_cod_database_code 7703887
_shelx_shelxl_version_number 2018/3
_shelx_space_group_comment
;
The symmetry employed for this shelxl refinement is uniquely defined
by the following loop, which should always be used as a source of
symmetry information in preference to the above space-group names.
They are only intended as comments.
;
_shelx_estimated_absorpt_t_max 0.991
_shelx_estimated_absorpt_t_min 0.942
_olex2_refinement_description
;
1. Fixed Uiso
 At 1.2 times of:
  All C(H) groups, All C(H,H) groups
 At 1.5 times of:
  All C(H,H,H) groups
2. Restrained distances
 C38-C43 \\sim C43-C42 \\sim C42-C41 \\sim C41-C40 \\sim C40-C39 \\sim C39-C38
 with sigma of 0.02
 C38-C40 \\sim C38-C42 \\sim C39-C41 \\sim C43-C39 \\sim C42-C40 \\sim C43-C41
 with sigma of 0.04
 C37-C39 \\sim C37-C43
 with sigma of 0.04
3. Restrained planarity
 C37, C38, C43, C42, C41, C40, C39
 with sigma of 0.1
4. Uiso/Uaniso restraints and constraints
C37 \\sim C38 \\sim C43 \\sim C42 \\sim C41 \\sim C40 \\sim C39: within 2A with
sigma of 0.04 and sigma for terminal atoms of 0.08
5. Rigid body (RIGU) restrains
 C37, C38, C43, C42, C41, C40, C39
 with sigma for 1-2 distances of 0.004 and sigma for 1-3 distances of 0.004
6. Others
 Fixed Sof: C37(0.5) H37A(0.5) H37B(0.5) H37C(0.5) C38(0.5) C43(0.5) H43(0.5)
 C42(0.5) H42(0.5) C41(0.5) H41(0.5) C40(0.5) H40(0.5) C39(0.5) H39(0.5)
7.a Ternary CH refined with riding coordinates:
 C10(H10), C7(H7), C22(H22), C19(H19)
7.b Secondary CH2 refined with riding coordinates:
 C25(H25A,H25B), C36(H36A,H36B), C27(H27A,H27B), C26(H26A,H26B), C29(H29A,
 H29B), C28(H28A,H28B), C35(H35A,H35B), C33(H33A,H33B), C32(H32A,H32B),
 C30(H30A,H30B), C34(H34A,H34B), C31(H31A,H31B)
7.c Aromatic/amide H refined with riding coordinates:
 C5(H5), C4(H4), C3(H3), C17(H17), C15(H15), C16(H16), C43(H43), C42(H42),
 C41(H41), C40(H40), C39(H39)
7.d Idealised Me refined as rotating group:
 C11(H11A,H11B,H11C), C12(H12A,H12B,H12C), C23(H23A,H23B,H23C), C9(H9A,H9B,
 H9C), C24(H24A,H24B,H24C), C20(H20A,H20B,H20C), C8(H8A,H8B,H8C), C21(H21A,H21B,
 H21C), C37(H37A,H37B,H37C)
;
_olex2_submission_special_instructions 'No special instructions were received'

loop_
_space_group_symop_operation_xyz
'x, y, z'
'-x, -y, -z'

loop_
_atom_site_label
_atom_site_type_symbol
_atom_site_fract_x
_atom_site_fract_y
_atom_site_fract_z
_atom_site_U_iso_or_equiv
_atom_site_adp_type
_atom_site_occupancy
_atom_site_site_symmetry_order
_atom_site_calc_flag
_atom_site_refinement_flags_posn
_atom_site_refinement_flags_adp
_atom_site_refinement_flags_occupancy
_atom_site_disorder_assembly
_atom_site_disorder_group
K1 K 0.58158(4) 0.53413(4) 0.23471(2) 0.02999(12) Uani 1 1 d . . . . .
O1 O 0.68651(14) 0.60971(16) 0.11023(6) 0.0439(4) Uani 1 1 d . . . . .
N2 N 0.21246(15) 0.68105(14) 0.23337(6) 0.0225(3) Uani 1 1 d . . . . .
N3 N 0.29288(15) 0.65285(14) 0.28282(6) 0.0236(3) Uani 1 1 d . . . . .
N1 N 0.29403(14) 0.66350(14) 0.18250(6) 0.0221(3) Uani 1 1 d . . . . .
O4 O 0.65317(15) 0.39192(16) 0.35574(7) 0.0510(4) Uani 1 1 d . . . . .
O3 O 0.74045(16) 0.63001(18) 0.32150(7) 0.0538(4) Uani 1 1 d . . . . .
O2 O 0.70345(15) 0.76355(15) 0.20313(7) 0.0475(4) Uani 1 1 d . . . . .
O6 O 0.60178(16) 0.36553(16) 0.14159(7) 0.0496(4) Uani 1 1 d . . . . .
O5 O 0.65954(17) 0.24185(15) 0.26234(8) 0.0541(4) Uani 1 1 d . . . . .
C1 C 0.20253(17) 0.68038(17) 0.13060(8) 0.0215(4) Uani 1 1 d . . . . .
C2 C 0.14642(19) 0.57474(18) 0.11638(8) 0.0270(4) Uani 1 1 d . . . . .
C13 C 0.20552(17) 0.68539(19) 0.33652(8) 0.0259(4) Uani 1 1 d . . . . .
C6 C 0.17877(18) 0.79875(18) 0.09050(8) 0.0262(4) Uani 1 1 d . . . . .
C5 C 0.1019(2) 0.8075(2) 0.03705(8) 0.0316(4) Uani 1 1 d . . . . .
H5 H 0.086978 0.886908 0.009616 0.038 Uiso 1 1 calc R . . . .
C18 C 0.13576(19) 0.8123(2) 0.34210(9) 0.0316(4) Uani 1 1 d . . . . .
C14 C 0.20042(19) 0.5866(2) 0.38776(8) 0.0321(5) Uani 1 1 d . . . . .
C4 C 0.0471(2) 0.7041(2) 0.02288(9) 0.0342(5) Uani 1 1 d . . . . .
H4 H -0.005338 0.711997 -0.013887 0.041 Uiso 1 1 calc R . . . .
C10 C 0.2239(2) 0.91852(18) 0.10659(9) 0.0326(5) Uani 1 1 d . . . . .
H10 H 0.290602 0.892149 0.142471 0.039 Uiso 1 1 calc R . . . .
C3 C 0.0689(2) 0.5889(2) 0.06261(9) 0.0332(5) Uani 1 1 d . . . . .
H3 H 0.030071 0.517609 0.053056 0.040 Uiso 1 1 calc R . . . .
C7 C 0.1632(2) 0.44785(19) 0.15996(9) 0.0363(5) Uani 1 1 d . . . . .
H7 H 0.237332 0.451168 0.191072 0.044 Uiso 1 1 calc R . . . .
C22 C 0.1498(2) 0.92149(19) 0.28932(9) 0.0357(5) Uani 1 1 d . . . . .
H22 H 0.126174 0.891962 0.250667 0.043 Uiso 1 1 calc R . . . .
C11 C 0.0828(2) 1.0095(2) 0.12665(10) 0.0395(5) Uani 1 1 d . . . . .
H11A H 0.018487 1.040591 0.091388 0.059 Uiso 1 1 calc GR . . . .
H11B H 0.113473 1.083063 0.140930 0.059 Uiso 1 1 calc GR . . . .
H11C H 0.025978 0.963251 0.160475 0.059 Uiso 1 1 calc GR . . . .
C19 C 0.2737(2) 0.4500(2) 0.38161(9) 0.0378(5) Uani 1 1 d . . . . .
H19 H 0.364384 0.455124 0.352057 0.045 Uiso 1 1 calc R . . . .
C17 C 0.0585(2) 0.8368(2) 0.39795(10) 0.0442(6) Uani 1 1 d . . . . .
H17 H 0.009423 0.922018 0.401967 0.053 Uiso 1 1 calc R . . . .
C15 C 0.1225(2) 0.6168(2) 0.44242(9) 0.0445(6) Uani 1 1 d . . . . .
H15 H 0.118265 0.550604 0.476988 0.053 Uiso 1 1 calc R . . . .
C16 C 0.0520(2) 0.7395(3) 0.44758(10) 0.0519(6) Uani 1 1 d . . . . .
H16 H -0.001590 0.757924 0.485290 0.062 Uiso 1 1 calc R . . . .
C12 C 0.3116(2) 0.9902(2) 0.05312(11) 0.0512(6) Uani 1 1 d . . . . .
H12A H 0.395712 0.929572 0.037323 0.077 Uiso 1 1 calc GR . . . .
H12B H 0.351614 1.058622 0.068047 0.077 Uiso 1 1 calc GR . . . .
H12C H 0.243428 1.028273 0.019753 0.077 Uiso 1 1 calc GR . . . .
C23 C 0.0392(3) 1.0459(2) 0.29589(11) 0.0546(6) Uani 1 1 d . . . . .
H23A H -0.064528 1.027566 0.302194 0.082 Uiso 1 1 calc GR . . . .
H23B H 0.047255 1.108436 0.258119 0.082 Uiso 1 1 calc GR . . . .
H23C H 0.063863 1.081765 0.331563 0.082 Uiso 1 1 calc GR . . . .
C25 C 0.6540(3) 0.7455(2) 0.10088(11) 0.0548(7) Uani 1 1 d . . . . .
H25A H 0.545693 0.775007 0.112243 0.066 Uiso 1 1 calc R . . . .
H25B H 0.674084 0.779304 0.056638 0.066 Uiso 1 1 calc R . . . .
C36 C 0.6076(3) 0.5556(3) 0.07016(10) 0.0570(7) Uani 1 1 d . . . . .
H36A H 0.632416 0.589695 0.026360 0.068 Uiso 1 1 calc R . . . .
H36B H 0.496818 0.578734 0.078638 0.068 Uiso 1 1 calc R . . . .
C27 C 0.8015(2) 0.7940(2) 0.24380(12) 0.0538(6) Uani 1 1 d . . . . .
H27A H 0.809205 0.886633 0.234237 0.065 Uiso 1 1 calc R . . . .
H27B H 0.904226 0.742968 0.238616 0.065 Uiso 1 1 calc R . . . .
C26 C 0.7516(2) 0.7945(2) 0.14023(11) 0.0534(7) Uani 1 1 d . . . . .
H26A H 0.858876 0.754472 0.133409 0.064 Uiso 1 1 calc R . . . .
H26B H 0.743630 0.889129 0.128980 0.064 Uiso 1 1 calc R . . . .
C9 C 0.2255(3) 0.3336(2) 0.12659(12) 0.0543(6) Uani 1 1 d . . . . .
H9A H 0.151480 0.323722 0.098016 0.081 Uiso 1 1 calc GR . . . .
H9B H 0.245040 0.255120 0.157046 0.081 Uiso 1 1 calc GR . . . .
H9C H 0.320353 0.348226 0.103167 0.081 Uiso 1 1 calc GR . . . .
C24 C 0.3115(2) 0.9479(2) 0.27990(11) 0.0515(6) Uani 1 1 d . . . . .
H24A H 0.339695 0.975895 0.317227 0.077 Uiso 1 1 calc GR . . . .
H24B H 0.318738 1.015908 0.244328 0.077 Uiso 1 1 calc GR . . . .
H24C H 0.380471 0.869073 0.272083 0.077 Uiso 1 1 calc GR . . . .
C20 C 0.3301(3) 0.3710(3) 0.44236(10) 0.0611(7) Uani 1 1 d . . . . .
H20A H 0.396016 0.417406 0.460441 0.092 Uiso 1 1 calc GR . . . .
H20B H 0.387296 0.287352 0.434291 0.092 Uiso 1 1 calc GR . . . .
H20C H 0.243226 0.357391 0.471383 0.092 Uiso 1 1 calc GR . . . .
C8 C 0.0119(3) 0.4322(2) 0.19528(11) 0.0558(7) Uani 1 1 d . . . . .
H8A H -0.021153 0.504020 0.218853 0.084 Uiso 1 1 calc GR . . . .
H8B H 0.024109 0.350635 0.223868 0.084 Uiso 1 1 calc GR . . . .
H8C H -0.064382 0.432027 0.165777 0.084 Uiso 1 1 calc GR . . . .
C29 C 0.6746(3) 0.5941(3) 0.38145(11) 0.0656(8) Uani 1 1 d . . . . .
H29A H 0.562825 0.618668 0.381554 0.079 Uiso 1 1 calc R . . . .
H29B H 0.712175 0.638444 0.411918 0.079 Uiso 1 1 calc R . . . .
C28 C 0.7401(3) 0.7639(3) 0.30787(13) 0.0642(8) Uani 1 1 d . . . . .
H28A H 0.802985 0.790361 0.336957 0.077 Uiso 1 1 calc R . . . .
H28B H 0.635301 0.811442 0.312484 0.077 Uiso 1 1 calc R . . . .
C35 C 0.6540(3) 0.4140(3) 0.08124(11) 0.0623(8) Uani 1 1 d . . . . .
H35A H 0.610646 0.374949 0.050241 0.075 Uiso 1 1 calc R . . . .
H35B H 0.765920 0.391567 0.076918 0.075 Uiso 1 1 calc R . . . .
C33 C 0.5883(3) 0.1880(2) 0.22060(15) 0.0673(8) Uani 1 1 d . . . . .
H33A H 0.477186 0.216945 0.224335 0.081 Uiso 1 1 calc R . . . .
H33B H 0.609094 0.092766 0.230302 0.081 Uiso 1 1 calc R . . . .
C21 C 0.1684(3) 0.3820(3) 0.35333(14) 0.0671(8) Uani 1 1 d . . . . .
H21A H 0.079534 0.372374 0.381771 0.101 Uiso 1 1 calc GR . . . .
H21B H 0.221961 0.296580 0.346110 0.101 Uiso 1 1 calc GR . . . .
H21C H 0.135754 0.432856 0.313820 0.101 Uiso 1 1 calc GR . . . .
C32 C 0.6179(3) 0.1992(3) 0.32539(14) 0.0718(9) Uani 1 1 d . . . . .
H32A H 0.643336 0.103996 0.334377 0.086 Uiso 1 1 calc R . . . .
H32B H 0.507175 0.224520 0.333205 0.086 Uiso 1 1 calc R . . . .
C30 C 0.7171(3) 0.4536(3) 0.39794(11) 0.0706(9) Uani 1 1 d . . . . .
H30A H 0.828943 0.428976 0.395688 0.085 Uiso 1 1 calc R . . . .
H30B H 0.678897 0.426047 0.440893 0.085 Uiso 1 1 calc R . . . .
C34 C 0.6471(3) 0.2298(3) 0.15667(14) 0.0689(8) Uani 1 1 d . . . . .
H34A H 0.759187 0.207468 0.153812 0.083 Uiso 1 1 calc R . . . .
H34B H 0.606360 0.185236 0.127114 0.083 Uiso 1 1 calc R . . . .
C31 C 0.6995(3) 0.2572(3) 0.36604(13) 0.0732(9) Uani 1 1 d . . . . .
H31A H 0.676832 0.222824 0.410000 0.088 Uiso 1 1 calc R . . . .
H31B H 0.810230 0.235474 0.356898 0.088 Uiso 1 1 calc R . . . .
C37 C 0.2448(10) 1.0022(11) 0.4859(5) 0.067(3) Uani 0.5 1 d D U P A -1
H37A H 0.235139 0.922870 0.470525 0.101 Uiso 0.5 1 calc GR . P A -1
H37B H 0.204080 1.077071 0.456164 0.101 Uiso 0.5 1 calc GR . P A -1
H37C H 0.187995 1.005702 0.526031 0.101 Uiso 0.5 1 calc GR . P A -1
C38 C 0.4078(6) 1.0036(4) 0.4936(2) 0.0435(11) Uani 0.5 1 d D U P A -1
C43 C 0.5166(10) 0.9357(15) 0.4577(7) 0.046(2) Uani 0.5 1 d D U P A -1
H43 H 0.487614 0.888464 0.428720 0.055 Uiso 0.5 1 calc R . P A -1
C42 C 0.6678(6) 0.9367(5) 0.4642(2) 0.0518(12) Uani 0.5 1 d D U P A -1
H42 H 0.743909 0.890838 0.439389 0.062 Uiso 0.5 1 calc R . P A -1
C41 C 0.7070(11) 1.0041(10) 0.5064(5) 0.064(2) Uani 0.5 1 d D U P A -1
H41 H 0.811509 1.002513 0.511270 0.077 Uiso 0.5 1 calc R . P A -1
C40 C 0.6016(8) 1.0738(5) 0.5421(2) 0.0622(14) Uani 0.5 1 d D U P A -1
H40 H 0.630714 1.122816 0.570243 0.075 Uiso 0.5 1 calc R . P A -1
C39 C 0.4504(12) 1.0700(15) 0.5354(7) 0.051(2) Uani 0.5 1 d D U P A -1
H39 H 0.374601 1.114790 0.560706 0.061 Uiso 0.5 1 calc R . P A -1

loop_
_atom_site_aniso_label
_atom_site_aniso_U_11
_atom_site_aniso_U_22
_atom_site_aniso_U_33
_atom_site_aniso_U_23
_atom_site_aniso_U_13
_atom_site_aniso_U_12
K1 0.02760(19) 0.0350(3) 0.0265(2) -0.00358(18) -0.00079(15) -0.00424(17)
O1 0.0357(7) 0.0625(11) 0.0313(8) 0.0009(7) -0.0021(6) -0.0095(7)
N2 0.0259(7) 0.0200(8) 0.0213(8) -0.0001(6) -0.0022(6) -0.0052(6)
N3 0.0243(7) 0.0285(9) 0.0164(8) 0.0003(6) -0.0037(6) -0.0023(6)
N1 0.0237(7) 0.0242(9) 0.0177(8) 0.0014(6) -0.0019(6) -0.0059(6)
O4 0.0442(8) 0.0606(12) 0.0374(9) 0.0062(8) -0.0052(7) 0.0090(8)
O3 0.0476(8) 0.0795(13) 0.0409(9) -0.0229(9) 0.0002(7) -0.0167(8)
O2 0.0349(7) 0.0556(10) 0.0541(10) -0.0103(8) 0.0092(7) -0.0165(7)
O6 0.0475(8) 0.0544(11) 0.0497(10) -0.0226(8) 0.0002(7) -0.0043(8)
O5 0.0496(9) 0.0425(10) 0.0664(12) -0.0024(9) -0.0010(8) -0.0040(8)
C1 0.0226(8) 0.0227(10) 0.0177(9) -0.0009(8) -0.0001(6) -0.0024(7)
C2 0.0323(9) 0.0248(11) 0.0242(10) -0.0039(8) -0.0063(7) -0.0029(8)
C13 0.0210(8) 0.0363(12) 0.0210(10) -0.0048(8) -0.0017(7) -0.0057(8)
C6 0.0288(8) 0.0273(11) 0.0203(10) 0.0023(8) -0.0011(7) -0.0043(8)
C5 0.0403(10) 0.0311(12) 0.0193(10) 0.0033(9) -0.0039(8) -0.0007(9)
C18 0.0292(9) 0.0389(13) 0.0276(11) -0.0087(9) -0.0048(7) -0.0037(9)
C14 0.0253(8) 0.0458(13) 0.0234(10) -0.0008(9) -0.0005(7) -0.0054(8)
C4 0.0414(10) 0.0396(13) 0.0200(10) -0.0056(9) -0.0094(8) 0.0020(9)
C10 0.0407(10) 0.0261(11) 0.0304(11) 0.0082(9) -0.0090(8) -0.0118(9)
C3 0.0421(10) 0.0310(12) 0.0287(11) -0.0102(9) -0.0090(8) -0.0043(9)
C7 0.0466(11) 0.0240(11) 0.0412(12) 0.0006(9) -0.0197(9) -0.0108(9)
C22 0.0416(10) 0.0300(12) 0.0358(12) -0.0082(9) -0.0068(9) -0.0018(9)
C11 0.0526(12) 0.0264(12) 0.0394(13) -0.0016(10) -0.0096(9) -0.0063(10)
C19 0.0370(10) 0.0397(13) 0.0308(11) 0.0086(10) 0.0020(8) -0.0055(9)
C17 0.0424(11) 0.0510(15) 0.0382(13) -0.0168(11) 0.0027(9) 0.0012(10)
C15 0.0410(11) 0.0618(17) 0.0267(12) 0.0024(11) 0.0033(9) -0.0088(11)
C16 0.0482(12) 0.0760(19) 0.0277(12) -0.0140(13) 0.0087(9) 0.0001(12)
C12 0.0526(13) 0.0460(15) 0.0513(15) 0.0163(12) -0.0031(11) -0.0200(11)
C23 0.0699(15) 0.0370(14) 0.0551(16) -0.0155(12) -0.0066(12) 0.0046(12)
C25 0.0483(12) 0.0582(18) 0.0450(14) 0.0179(12) 0.0049(11) -0.0012(12)
C36 0.0495(12) 0.096(2) 0.0262(12) -0.0062(13) -0.0030(10) -0.0169(14)
C27 0.0364(11) 0.0545(16) 0.0790(18) -0.0295(14) 0.0060(11) -0.0169(11)
C26 0.0470(12) 0.0413(15) 0.0648(17) 0.0065(12) 0.0130(11) -0.0090(11)
C9 0.0683(15) 0.0271(13) 0.0713(17) -0.0079(12) -0.0322(13) -0.0050(11)
C24 0.0565(13) 0.0450(15) 0.0550(15) -0.0023(12) -0.0034(11) -0.0184(11)
C20 0.0648(15) 0.0652(18) 0.0354(13) 0.0200(12) 0.0077(11) 0.0065(13)
C8 0.0644(14) 0.0452(15) 0.0550(16) 0.0156(12) -0.0100(12) -0.0198(12)
C29 0.0607(15) 0.106(3) 0.0369(14) -0.0250(15) -0.0031(11) -0.0196(16)
C28 0.0477(13) 0.080(2) 0.080(2) -0.0463(17) 0.0038(12) -0.0232(14)
C35 0.0552(14) 0.102(2) 0.0383(15) -0.0331(15) 0.0015(11) -0.0172(15)
C33 0.0640(16) 0.0327(15) 0.105(2) -0.0116(15) -0.0081(16) -0.0048(12)
C21 0.0601(15) 0.0543(18) 0.090(2) -0.0129(15) -0.0061(14) -0.0146(13)
C32 0.0734(17) 0.0402(16) 0.083(2) 0.0162(15) 0.0243(16) 0.0052(14)
C30 0.0498(13) 0.123(3) 0.0342(14) -0.0040(16) -0.0120(11) -0.0047(16)
C34 0.0683(16) 0.0521(18) 0.092(2) -0.0399(16) -0.0147(15) 0.0050(14)
C31 0.0738(17) 0.073(2) 0.0509(17) 0.0149(16) 0.0011(14) 0.0216(16)
C37 0.055(4) 0.068(5) 0.076(6) -0.015(4) 0.003(3) -0.001(3)
C38 0.049(3) 0.041(3) 0.036(3) 0.007(2) -0.007(2) -0.007(2)
C43 0.057(4) 0.042(5) 0.037(5) -0.005(4) -0.005(3) -0.003(3)
C42 0.056(3) 0.046(3) 0.048(3) 0.004(2) -0.005(2) -0.001(2)
C41 0.076(6) 0.057(5) 0.059(4) 0.012(3) -0.017(4) -0.021(4)
C40 0.090(4) 0.059(4) 0.041(3) 0.003(3) -0.026(3) -0.022(3)
C39 0.080(5) 0.036(5) 0.032(4) 0.000(3) -0.006(4) -0.002(5)

loop_
_atom_type_symbol
_atom_type_description
_atom_type_scat_dispersion_real
_atom_type_scat_dispersion_imag
_atom_type_scat_source
C C 0.0033 0.0016 'International Tables Vol C Tables 4.2.6.8 and 6.1.1.4'
H H 0.0000 0.0000 'International Tables Vol C Tables 4.2.6.8 and 6.1.1.4'
K K 0.2009 0.2494 'International Tables Vol C Tables 4.2.6.8 and 6.1.1.4'
N N 0.0061 0.0033 'International Tables Vol C Tables 4.2.6.8 and 6.1.1.4'
O O 0.0106 0.0060 'International Tables Vol C Tables 4.2.6.8 and 6.1.1.4'

loop_
_geom_angle_atom_site_label_1
_geom_angle_atom_site_label_2
_geom_angle_atom_site_label_3
_geom_angle
_geom_angle_site_symmetry_1
_geom_angle_site_symmetry_3
_geom_angle_publ_flag
O1 K1 N2 101.57(4) . . ?
O1 K1 N3 120.99(4) . . ?
O1 K1 N1 80.40(4) . . ?
O1 K1 O4 147.26(4) . . ?
O1 K1 O3 111.49(5) . . ?
O1 K1 O6 58.46(5) . . ?
O1 K1 O5 107.38(5) . . ?
N3 K1 N2 22.19(3) . . ?
N3 K1 N1 44.16(4) . . ?
N3 K1 O4 91.21(4) . . ?
N3 K1 O3 91.93(4) . . ?
N3 K1 O6 120.91(4) . . ?
N3 K1 O5 117.19(4) . . ?
N1 K1 N2 22.14(3) . . ?
N1 K1 O5 121.52(4) . . ?
O4 K1 N2 111.17(4) . . ?
O4 K1 N1 132.07(4) . . ?
O4 K1 O6 112.06(5) . . ?
O4 K1 O5 55.93(5) . . ?
O3 K1 N2 110.57(4) . . ?
O3 K1 N1 125.32(5) . . ?
O3 K1 O4 57.18(5) . . ?
O3 K1 O6 146.66(4) . . ?
O3 K1 O5 105.86(5) . . ?
O2 K1 O1 60.22(5) . . ?
O2 K1 N2 95.55(4) . . ?
O2 K1 N3 95.96(4) . . ?
O2 K1 N1 90.65(4) . . ?
O2 K1 O4 114.84(5) . . ?
O2 K1 O3 57.91(5) . . ?
O2 K1 O6 118.24(5) . . ?
O2 K1 O5 144.51(4) . . ?
O6 K1 N2 102.73(4) . . ?
O6 K1 N1 86.20(4) . . ?
O6 K1 O5 56.16(5) . . ?
O5 K1 N2 119.92(4) . . ?
C25 O1 K1 104.98(12) . . ?
C25 O1 C36 112.24(18) . . ?
C36 O1 K1 108.57(12) . . ?
N3 N2 K1 55.43(8) . . ?
N1 N2 K1 58.01(8) . . ?
N1 N2 N3 112.80(13) . . ?
N2 N3 K1 102.38(9) . . ?
N2 N3 C13 111.87(13) . . ?
C13 N3 K1 145.65(10) . . ?
N2 N1 K1 99.85(9) . . ?
N2 N1 C1 111.81(12) . . ?
C1 N1 K1 144.88(10) . . ?
C30 O4 K1 118.48(15) . . ?
C31 O4 K1 122.61(15) . . ?
C31 O4 C30 111.8(2) . . ?
C29 O3 K1 107.24(13) . . ?
C28 O3 K1 113.37(14) . . ?
C28 O3 C29 112.1(2) . . ?
C27 O2 K1 119.17(13) . . ?
C26 O2 K1 116.11(13) . . ?
C26 O2 C27 112.15(16) . . ?
C35 O6 K1 116.43(14) . . ?
C35 O6 C34 112.6(2) . . ?
C34 O6 K1 121.26(14) . . ?
C33 O5 K1 109.09(13) . . ?
C33 O5 C32 112.8(2) . . ?
C32 O5 K1 109.78(14) . . ?
C2 C1 N1 119.47(15) . . ?
C2 C1 C6 119.55(16) . . ?
C6 C1 N1 120.75(15) . . ?
C1 C2 C7 121.02(16) . . ?
C3 C2 C1 119.18(17) . . ?
C3 C2 C7 119.75(17) . . ?
C18 C13 N3 122.58(16) . . ?
C18 C13 C14 119.81(16) . . ?
C14 C13 N3 117.39(16) . . ?
C1 C6 C10 121.63(16) . . ?
C5 C6 C1 119.01(17) . . ?
C5 C6 C10 119.19(16) . . ?
C4 C5 C6 121.60(18) . . ?
C13 C18 C22 120.68(16) . . ?
C17 C18 C13 118.74(18) . . ?
C17 C18 C22 120.54(19) . . ?
C13 C14 C19 119.86(16) . . ?
C15 C14 C13 118.91(19) . . ?
C15 C14 C19 121.19(18) . . ?
C5 C4 C3 119.23(17) . . ?
C6 C10 C11 109.83(15) . . ?
C6 C10 C12 113.08(17) . . ?
C11 C10 C12 109.51(17) . . ?
C4 C3 C2 121.42(19) . . ?
C2 C7 C9 112.34(18) . . ?
C2 C7 C8 109.98(16) . . ?
C9 C7 C8 111.59(18) . . ?
C18 C22 C23 114.29(17) . . ?
C18 C22 C24 111.04(16) . . ?
C24 C22 C23 110.24(19) . . ?
C14 C19 C20 113.56(19) . . ?
C14 C19 C21 111.03(17) . . ?
C21 C19 C20 110.6(2) . . ?
C16 C17 C18 121.2(2) . . ?
C16 C15 C14 121.4(2) . . ?
C15 C16 C17 119.9(2) . . ?
O1 C25 C26 108.76(18) . . ?
O1 C36 C35 108.34(19) . . ?
O2 C27 C28 108.62(17) . . ?
O2 C26 C25 108.89(17) . . ?
O3 C29 C30 107.8(2) . . ?
O3 C28 C27 108.6(2) . . ?
O6 C35 C36 109.24(19) . . ?
O5 C33 C34 109.0(2) . . ?
O5 C32 C31 109.6(2) . . ?
O4 C30 C29 108.98(19) . . ?
O6 C34 C33 108.7(2) . . ?
O4 C31 C32 108.8(2) . . ?
C43 C38 C37 119.0(7) . . ?
C39 C38 C37 121.2(7) . . ?
C39 C38 C43 119.8(6) . . ?
C38 C43 C42 119.5(8) . . ?
C41 C42 C43 119.3(8) . . ?
C42 C41 C40 122.5(7) . . ?
C41 C40 C39 117.2(8) . . ?
C38 C39 C40 121.6(9) . . ?

loop_
_geom_bond_atom_site_label_1
_geom_bond_atom_site_label_2
_geom_bond_distance
_geom_bond_site_symmetry_2
_geom_bond_publ_flag
K1 O1 2.8435(14) . ?
K1 N2 3.4002(14) . ?
K1 N3 2.8667(14) . ?
K1 N1 2.9270(14) . ?
K1 O4 2.8898(15) . ?
K1 O3 2.8803(16) . ?
K1 O2 2.8197(15) . ?
K1 O6 2.9027(16) . ?
K1 O5 3.0395(17) . ?
O1 C25 1.409(3) . ?
O1 C36 1.421(3) . ?
N2 N3 1.3147(18) . ?
N2 N1 1.3006(19) . ?
N3 C13 1.413(2) . ?
N1 C1 1.426(2) . ?
O4 C30 1.427(3) . ?
O4 C31 1.408(3) . ?
O3 C29 1.416(3) . ?
O3 C28 1.410(3) . ?
O2 C27 1.414(3) . ?
O2 C26 1.412(3) . ?
O6 C35 1.412(3) . ?
O6 C34 1.423(3) . ?
O5 C33 1.405(3) . ?
O5 C32 1.421(3) . ?
C1 C2 1.402(3) . ?
C1 C6 1.408(2) . ?
C2 C3 1.390(2) . ?
C2 C7 1.514(3) . ?
C13 C18 1.405(3) . ?
C13 C14 1.412(3) . ?
C6 C5 1.389(2) . ?
C6 C10 1.509(3) . ?
C5 C4 1.374(3) . ?
C18 C22 1.515(3) . ?
C18 C17 1.392(3) . ?
C14 C19 1.508(3) . ?
C14 C15 1.388(3) . ?
C4 C3 1.377(3) . ?
C10 C11 1.530(3) . ?
C10 C12 1.531(3) . ?
C7 C9 1.518(3) . ?
C7 C8 1.528(3) . ?
C22 C23 1.526(3) . ?
C22 C24 1.520(3) . ?
C19 C20 1.526(3) . ?
C19 C21 1.515(3) . ?
C17 C16 1.380(3) . ?
C15 C16 1.365(3) . ?
C25 C26 1.490(3) . ?
C36 C35 1.477(4) . ?
C27 C28 1.470(3) . ?
C29 C30 1.469(4) . ?
C33 C34 1.481(4) . ?
C32 C31 1.470(4) . ?
C37 C38 1.490(9) . ?
C38 C43 1.376(10) . ?
C38 C39 1.361(10) . ?
C43 C42 1.379(8) . ?
C42 C41 1.362(9) . ?
C41 C40 1.367(10) . ?
C40 C39 1.386(9) . ?
